data_7240369
loop_
_publ_author_name
'Carnero, Alejandro'
'Mart\'in-Nieves, Virginia'
'Sanghvi, Yogesh S.'
'Russel, Olivia O.'
'Bassit, Leda'
'Schinazi, Raymond F.'
'Fern\'andez, Susana'
'Ferrero, Miguel'

_publ_section_title
;
 Novel 1&#x2032;-homo-N-2&#x2032;-deoxy-\a-nucleosides: synthesis,
 characterization and biological activity
;
_journal_issue 27
_journal_name_full 'RSC Advances'
_journal_page_first 15815
_journal_page_last 15824
_journal_paper_doi 10.1039/D0RA03254A
_journal_volume 10
_journal_year 2020
_chemical_absolute_configuration syn
_chemical_formula_moiety 'C11 H15 N5 O3'
_chemical_formula_sum 'C11 H15 N5 O3'
_chemical_formula_weight 265.28
_chemical_name_systematic 1'-Homo-N-2'-deoxy-alfa-adenosine
_space_group_crystal_system monoclinic
_space_group_IT_number 4
_space_group_name_Hall 'P 2yb'
_space_group_name_H-M_alt 'P 1 21 1'
_symmetry_cell_setting monoclinic
_atom_sites_solution_hydrogens geom
_atom_sites_solution_primary direct
_audit_creation_date 2018-07-10
_audit_creation_method 'CrysAlisPro 1.171.38.46 (Rigaku OD, 2015)'
_audit_update_record
;
2020-01-28 deposited with the CCDC.	2020-04-15 downloaded from the CCDC.
;
_cell_angle_alpha 90.0
_cell_angle_beta 117.058(4)
_cell_angle_gamma 90.0
_cell_formula_units_Z 6
_cell_length_a 15.8711(6)
_cell_length_b 8.04111(18)
_cell_length_c 16.4342(5)
_cell_measurement_reflns_used 5358
_cell_measurement_temperature 150(2)
_cell_measurement_theta_max 68.9410
_cell_measurement_theta_min 3.0090
_cell_volume 1867.79(12)
_computing_cell_refinement 'CrysAlisPro 1.171.38.46 (Rigaku OD, 2015)'
_computing_data_collection 'CrysAlisPro 1.171.38.46 (Rigaku OD, 2015)'
_computing_data_reduction 'CrysAlisPro 1.171.38.46 (Rigaku OD, 2015)'
_computing_structure_refinement 'SHELXL-2018/3 (Sheldrick, 2018)'
_computing_structure_solution 'SIR2004 (Burla, 2005)'
_diffrn_ambient_temperature 150(2)
_diffrn_detector 'CCD plate'
_diffrn_detector_area_resol_mean 8.2640
_diffrn_detector_type Onyx
_diffrn_measured_fraction_theta_full 0.9954
_diffrn_measured_fraction_theta_max 0.6925
_diffrn_measurement_details
;
List of Runs (angles in degrees, time in seconds):

  # Type    Start    End  Width  t~exp~   \w     \q     \k     \f   Frames
#--------------------------------------------------------------------------
  1  \w    -68.00  18.90   1.10    8.00    --  -43.48  37.00  90.00   79
  2  \w   -112.00 -80.10   1.10    8.00    --  -43.48 -99.00  30.00   29
  3  \w   -125.00 -82.10   1.10    8.00    --  -43.48 -99.00 150.00   39
  4  \w     54.00 125.50   1.10   37.50    --   94.50 -77.00 -30.00   65
  5  \w     70.00  97.50   1.10   37.50    --   94.50-125.00   0.00   25
  6  \w     62.00  87.30   1.10   37.50    --   94.50 -45.00 -30.00   23
  7  \w     69.00 164.70   1.10   37.50    --   94.50  30.00 -60.00   87
  8  \w    120.00 158.50   1.10   37.50    --   94.50  45.00-180.00   35
  9  \w    127.00 153.40   1.10   37.50    --   94.50 125.00-150.00   24
 10  \w     95.00 120.30   1.10   37.50    --   94.50 125.00-180.00   23
 11  \w     72.00  96.20   1.10   37.50    --   94.50  45.00-180.00   22
 12  \w     49.00 111.70   1.10   37.50    --   94.50 -45.00-180.00   57
 13  \w     26.00  60.10   1.10   37.50    --   94.50 -45.00 -30.00   31
 14  \w     78.00 109.90   1.10   37.50    --   94.50 -30.00 120.00   29
 15  \w     99.00 124.30   1.10   37.50    --   94.50 -77.00 120.00   23
 16  \w     27.00  71.00   1.10   37.50    --   94.50 -77.00 120.00   40
 17  \w     24.00  58.10   1.10   37.50    --   94.50 -30.00 120.00   31
 18  \w   -107.00 -80.60   1.10    8.00    --  -43.48 -99.00-180.00   24
;
_diffrn_measurement_device 'four-circle diffractometer'
_diffrn_measurement_device_type 'Xcalibur, Onyx, Nova'
_diffrn_measurement_method '\w scans'
_diffrn_orient_matrix_type 'CrysAlisPro convention (1999,Acta A55,543-557)'
_diffrn_orient_matrix_UB_11 -0.0978495000
_diffrn_orient_matrix_UB_12 0.0388436000
_diffrn_orient_matrix_UB_13 -0.0063636000
_diffrn_orient_matrix_UB_21 0.0448463000
_diffrn_orient_matrix_UB_22 0.0135189000
_diffrn_orient_matrix_UB_23 0.1049244000
_diffrn_orient_matrix_UB_31 0.0171318000
_diffrn_orient_matrix_UB_32 0.1870617000
_diffrn_orient_matrix_UB_33 -0.0062373000
_diffrn_radiation_monochromator mirror
_diffrn_radiation_probe x-ray
_diffrn_radiation_type 'Cu K\a'
_diffrn_radiation_wavelength 1.54184
_diffrn_reflns_av_R_equivalents 0.0354
_diffrn_reflns_av_sigmaI/netI 0.0486
_diffrn_reflns_av_unetI/netI 0.0367
_diffrn_reflns_Laue_measured_fraction_full 0.997
_diffrn_reflns_Laue_measured_fraction_max 0.987
_diffrn_reflns_limit_h_max 19
_diffrn_reflns_limit_h_min -19
_diffrn_reflns_limit_k_max 9
_diffrn_reflns_limit_k_min -6
_diffrn_reflns_limit_l_max 19
_diffrn_reflns_limit_l_min -19
_diffrn_reflns_number 9891
_diffrn_reflns_point_group_measured_fraction_full 0.704
_diffrn_reflns_point_group_measured_fraction_max 0.693
_diffrn_reflns_theta_full 68.1328
_diffrn_reflns_theta_max 69.5376
_diffrn_reflns_theta_min 3.0195
_diffrn_source 'micro-focus sealed X-ray tube'
_diffrn_source_type 'Nova (Cu) X-ray Source'
_exptl_absorpt_coefficient_mu 0.892
_exptl_absorpt_correction_T_max 1.00000
_exptl_absorpt_correction_T_min 0.88784
_exptl_absorpt_correction_type multi-scan
_exptl_absorpt_process_details
;
CrysAlisPro 1.171.38.46 (Rigaku Oxford Diffraction, 2015)
Empirical absorption correction using spherical harmonics,
 implemented in SCALE3 ABSPACK scaling algorithm.
;
_exptl_crystal_colour 'clear intense white'
_exptl_crystal_density_diffrn 1.415
_exptl_crystal_description plate
_exptl_crystal_F_000 840
_exptl_crystal_recrystallization_method 'Re-crystallisation from solvent: EtOH'
_exptl_crystal_size_max 0.300
_exptl_crystal_size_mid 0.160
_exptl_crystal_size_min 0.030
_refine_diff_density_max 0.255
_refine_diff_density_min -0.224
_refine_diff_density_rms 0.043
_refine_ls_abs_structure_details
;
 Flack x determined using 898 quotients [(I+)-(I-)]/[(I+)+(I-)]
 (Parsons, Flack and Wagner, Acta Cryst. B69 (2013) 249-259).

 The absolute configuration was assigned by prior knowledge of
 chiral centers.
;
_refine_ls_abs_structure_Flack 0.2(2)
_refine_ls_extinction_method none
_refine_ls_goodness_of_fit_ref 1.037
_refine_ls_hydrogen_treatment constr
_refine_ls_matrix_type full
_refine_ls_number_parameters 520
_refine_ls_number_reflns 4865
_refine_ls_number_restraints 1
_refine_ls_restrained_S_all 1.037
_refine_ls_R_factor_all 0.0485
_refine_ls_R_factor_gt 0.0424
_refine_ls_shift/su_max 0.000
_refine_ls_shift/su_mean 0.000
_refine_ls_structure_factor_coef Fsqd
_refine_ls_weighting_details 'w=1/[\s^2^(Fo^2^)+(0.0756P)^2^+0.0248P] where P=(Fo^2^+2Fc^2^)/3'
_refine_ls_weighting_scheme calc
_refine_ls_wR_factor_gt 0.1102
_refine_ls_wR_factor_ref 0.1183
_reflns_Friedel_coverage 0.304
_reflns_Friedel_fraction_full 0.362
_reflns_Friedel_fraction_max 0.349
_reflns_number_gt 4279
_reflns_number_total 4865
_reflns_threshold_expression 'I > 2\s(I)'
_cod_data_source_file d0ra03254a2.cif
_cod_data_source_block 18030_vm1_c
_cod_depositor_comments 'Adding full bibliography for 7240369.cif.'
_cod_original_cell_volume 1867.77(12)
_cod_database_code 7240369
_cell_oxdiff_length_a 15.8723(8)
_cell_oxdiff_length_b 8.0435(2)
_cell_oxdiff_length_c 16.4284(8)
_cell_oxdiff_angle_alpha 90.000(3)
_cell_oxdiff_angle_beta 117.061(5)
_cell_oxdiff_angle_gamma 90.025(3)
_cell_oxdiff_volume 1867.77(15)
_cell_oxdiff_measurement_reflns_used 5358
_oxdiff_exptl_absorpt_empirical_full_min 0.719
_oxdiff_exptl_absorpt_empirical_full_max 1.704
_oxdiff_exptl_absorpt_empirical_details
;
Empirical correction (ABSPACK) includes:
- Absorption correction using spherical harmonics
- Frame scaling
;
_reflns_odcompleteness_completeness 99.54
_reflns_odcompleteness_theta 68.13
_reflns_odcompleteness_iscentric 1
_chemical_oxdiff_formula C11H15N5O3
_shelx_space_group_comment
;
The symmetry employed for this shelxl refinement is uniquely defined
by the following loop, which should always be used as a source of
symmetry information in preference to the above space-group names.
They are only intended as comments.
;
_shelx_estimated_absorpt_t_min 0.776
_shelx_estimated_absorpt_t_max 0.974

loop_
_space_group_symop_operation_xyz
'x, y, z'
'-x, y+1/2, -z'

loop_
_atom_site_label
_atom_site_type_symbol
_atom_site_fract_x
_atom_site_fract_y
_atom_site_fract_z
_atom_site_U_iso_or_equiv
_atom_site_adp_type
_atom_site_occupancy
_atom_site_site_symmetry_order
_atom_site_calc_flag
_atom_site_refinement_flags_posn
_atom_site_refinement_flags_adp
_atom_site_refinement_flags_occupancy
_atom_site_disorder_assembly
_atom_site_disorder_group
N1 N 0.0917(2) 1.3380(4) -0.27106(18) 0.0525(7) Uani 1 1 d . . . . .
N3 N 0.1888(2) 1.2899(4) -0.11025(18) 0.0537(7) Uani 1 1 d . . . . .
N5 N 0.17605(18) 1.0068(4) -0.06712(16) 0.0454(6) Uani 1 1 d . . . . .
N7 N 0.07548(18) 0.9031(4) -0.20436(17) 0.0453(6) Uani 1 1 d . . . . .
N10 N 0.00120(19) 1.1375(4) -0.37259(16) 0.0489(6) Uani 1 1 d . . . . .
H101 H -0.016668 1.212812 -0.416130 0.073 Uiso 1 1 calc R U . . .
H102 H -0.020370 1.035111 -0.385635 0.073 Uiso 1 1 calc R U . . .
C2 C 0.1528(3) 1.3821(5) -0.1860(2) 0.0572(9) Uani 1 1 d . . . . .
H2 H 0.173386 1.494567 -0.178426 0.086 Uiso 1 1 calc R U . . .
C4 C 0.1558(2) 1.1335(4) -0.12863(19) 0.0425(7) Uani 1 1 d . . . . .
C6 C 0.1259(2) 0.8719(5) -0.1162(2) 0.0473(7) Uani 1 1 d . . . . .
H6 H 0.127204 0.766516 -0.089587 0.071 Uiso 1 1 calc R U . . .
C8 C 0.0933(2) 1.0689(4) -0.21261(19) 0.0418(7) Uani 1 1 d . . . . .
C9 C 0.0607(2) 1.1784(4) -0.28722(19) 0.0416(7) Uani 1 1 d . . . . .
C11 C 0.2421(3) 1.0224(5) 0.0303(2) 0.0538(9) Uani 1 1 d . . . . .
H111 H 0.222134 1.117528 0.055769 0.081 Uiso 1 1 calc R U . . .
H112 H 0.305784 1.048015 0.036635 0.081 Uiso 1 1 calc R U . . .
C12 C 0.2485(3) 0.8712(5) 0.0853(2) 0.0531(8) Uani 1 1 d . . . . .
H12 H 0.184685 0.843631 0.079824 0.080 Uiso 1 1 calc R U . . .
C13 C 0.3191(3) 0.8944(6) 0.1859(2) 0.0572(9) Uani 1 1 d . . . . .
H131 H 0.369581 0.974024 0.193071 0.086 Uiso 1 1 calc R U . . .
H132 H 0.287188 0.933746 0.221928 0.086 Uiso 1 1 calc R U . . .
C14 C 0.3583(2) 0.7209(5) 0.2141(2) 0.0491(8) Uani 1 1 d . . . . .
H14 H 0.312659 0.655599 0.227849 0.074 Uiso 1 1 calc R U . . .
C15 C 0.3571(2) 0.6506(5) 0.1269(2) 0.0463(7) Uani 1 1 d . . . . .
H15 H 0.418514 0.676925 0.126576 0.069 Uiso 1 1 calc R U . . .
C18 C 0.3401(3) 0.4665(5) 0.1156(2) 0.0584(9) Uani 1 1 d . . . . .
H181 H 0.385089 0.409548 0.172157 0.088 Uiso 1 1 calc R U . . .
H182 H 0.275245 0.442305 0.106443 0.088 Uiso 1 1 calc R U . . .
O16 O 0.2830(2) 0.7350(4) 0.05356(16) 0.0780(9) Uani 1 1 d . . . . .
O17 O 0.44795(16) 0.7152(4) 0.29162(14) 0.0555(6) Uani 1 1 d . . . . .
H17 H 0.488677 0.757786 0.278647 0.083 Uiso 1 1 calc R U . . .
O19 O 0.35109(17) 0.4030(4) 0.04083(16) 0.0617(7) Uani 1 1 d . . . . .
H19 H 0.298335 0.371480 -0.000098 0.093 Uiso 1 1 calc R U . . .
N21 N 0.9034(2) -0.1764(4) 0.89969(19) 0.0542(7) Uani 1 1 d . . . . .
N23 N 0.8192(2) -0.1222(4) 0.73831(18) 0.0537(7) Uani 1 1 d . . . . .
N25 N 0.83712(18) 0.1648(4) 0.70269(15) 0.0452(6) Uani 1 1 d . . . . .
N27 N 0.9288(2) 0.2606(4) 0.84391(17) 0.0479(6) Uani 1 1 d . . . . .
N30 N 0.9882(2) 0.0217(4) 1.00776(18) 0.0582(8) Uani 1 1 d . . . . .
H301 H 1.002872 -0.054254 1.050647 0.087 Uiso 1 1 calc R U . . .
H302 H 1.008979 0.124185 1.022485 0.087 Uiso 1 1 calc R U . . .
C22 C 0.8496(3) -0.2164(5) 0.8123(2) 0.0558(9) Uani 1 1 d . . . . .
H22 H 0.830164 -0.329448 0.801524 0.084 Uiso 1 1 calc R U . . .
C24 C 0.8517(2) 0.0335(4) 0.7604(2) 0.0445(7) Uani 1 1 d . . . . .
C26 C 0.8847(2) 0.2953(5) 0.7565(2) 0.0488(8) Uani 1 1 d . . . . .
H26 H 0.885989 0.402451 0.732755 0.073 Uiso 1 1 calc R U . . .
C28 C 0.9081(2) 0.0948(4) 0.84764(19) 0.0420(7) Uani 1 1 d . . . . .
C29 C 0.9345(2) -0.0185(5) 0.9208(2) 0.0458(7) Uani 1 1 d . . . . .
C31 C 0.7807(2) 0.1629(5) 0.60274(19) 0.0497(8) Uani 1 1 d . . . . .
H311 H 0.772241 0.046349 0.581042 0.075 Uiso 1 1 calc R U . . .
H312 H 0.815738 0.222648 0.574946 0.075 Uiso 1 1 calc R U . . .
C32 C 0.6860(3) 0.2412(5) 0.5714(2) 0.0538(8) Uani 1 1 d . . . . .
H32 H 0.652529 0.188963 0.603806 0.081 Uiso 1 1 calc R U . . .
C33 C 0.6253(3) 0.2240(5) 0.4681(2) 0.0576(9) Uani 1 1 d . . . . .
H331 H 0.665128 0.207116 0.436719 0.086 Uiso 1 1 calc R U . . .
H332 H 0.580318 0.130130 0.453279 0.086 Uiso 1 1 calc R U . . .
C34 C 0.5740(2) 0.3882(5) 0.4420(2) 0.0504(8) Uani 1 1 d . . . . .
H34 H 0.517905 0.385856 0.454427 0.076 Uiso 1 1 calc R U . . .
C35 C 0.6476(2) 0.5077(5) 0.5069(2) 0.0527(8) Uani 1 1 d . . . . .
H35 H 0.693029 0.536288 0.482362 0.079 Uiso 1 1 calc R U . . .
C38 C 0.6089(3) 0.6645(6) 0.5256(3) 0.0685(10) Uani 1 1 d . . . . .
H381 H 0.552142 0.697452 0.469255 0.103 Uiso 1 1 calc R U . . .
H382 H 0.588304 0.641461 0.573032 0.103 Uiso 1 1 calc R U . . .
O36 O 0.6964(2) 0.4158(4) 0.59011(17) 0.0742(9) Uani 1 1 d . . . . .
O37 O 0.5445(2) 0.4218(4) 0.34862(16) 0.0740(8) Uani 1 1 d . . . . .
H37 H 0.507171 0.503074 0.332261 0.111 Uiso 1 1 calc R U . . .
O39 O 0.6720(3) 0.7988(5) 0.5546(2) 0.1015(13) Uani 1 1 d . . . . .
H39 H 0.708038 0.789988 0.610846 0.152 Uiso 1 1 calc R U . . .
N41 N 0.8869(2) 0.8356(4) 0.53822(18) 0.0536(7) Uani 1 1 d . . . . .
N43 N 0.77010(19) 0.7671(4) 0.38632(17) 0.0462(6) Uani 1 1 d . . . . .
N45 N 0.77804(19) 0.4776(4) 0.35003(16) 0.0442(6) Uani 1 1 d . . . . .
N47 N 0.8965(2) 0.3919(4) 0.48270(17) 0.0488(6) Uani 1 1 d . . . . .
N50 N 0.9892(2) 0.6437(4) 0.64057(18) 0.0625(8) Uani 1 1 d . . . . .
H501 H 1.012957 0.722858 0.681807 0.094 Uiso 1 1 calc R U . . .
H502 H 1.011172 0.541568 0.653983 0.094 Uiso 1 1 calc R U . . .
C42 C 0.8159(3) 0.8684(5) 0.4564(2) 0.0532(8) Uani 1 1 d . . . . .
H42 H 0.794973 0.980712 0.446772 0.080 Uiso 1 1 calc R U . . .
C44 C 0.8058(2) 0.6129(4) 0.40589(19) 0.0405(7) Uani 1 1 d . . . . .
C46 C 0.8345(2) 0.3489(5) 0.3997(2) 0.0495(8) Uani 1 1 d . . . . .
H46 H 0.829393 0.239263 0.376367 0.074 Uiso 1 1 calc R U . . .
C48 C 0.8791(2) 0.5590(4) 0.4878(2) 0.0431(7) Uani 1 1 d . . . . .
C49 C 0.9192(2) 0.6787(5) 0.5570(2) 0.0457(7) Uani 1 1 d . . . . .
C51 C 0.6977(2) 0.4757(5) 0.2577(2) 0.0496(8) Uani 1 1 d . . . . .
H511 H 0.699961 0.577980 0.225152 0.074 Uiso 1 1 calc R U . . .
H512 H 0.638134 0.478320 0.263172 0.074 Uiso 1 1 calc R U . . .
C52 C 0.6956(2) 0.3281(5) 0.2012(2) 0.0496(8) Uani 1 1 d . . . . .
H52 H 0.757195 0.320301 0.198564 0.074 Uiso 1 1 calc R U . . .
C53 C 0.6147(3) 0.3433(5) 0.1038(2) 0.0602(10) Uani 1 1 d . . . . .
H531 H 0.569845 0.431890 0.100317 0.090 Uiso 1 1 calc R U . . .
H532 H 0.639509 0.368597 0.059776 0.090 Uiso 1 1 calc R U . . .
C54 C 0.5673(2) 0.1751(5) 0.0845(2) 0.0511(8) Uani 1 1 d . . . . .
H54 H 0.601775 0.100139 0.061205 0.077 Uiso 1 1 calc R U . . .
C55 C 0.5865(2) 0.1160(5) 0.1792(2) 0.0482(7) Uani 1 1 d . . . . .
H55 H 0.539629 0.166696 0.196827 0.072 Uiso 1 1 calc R U . . .
C58 C 0.5848(3) -0.0699(5) 0.1864(3) 0.0615(10) Uani 1 1 d . . . . .
H581 H 0.527021 -0.112921 0.134261 0.092 Uiso 1 1 calc R U . . .
H582 H 0.640062 -0.116518 0.181494 0.092 Uiso 1 1 calc R U . . .
O56 O 0.67951(17) 0.1759(4) 0.23816(15) 0.0566(6) Uani 1 1 d . . . . .
O57 O 0.47062(18) 0.1742(4) 0.02078(17) 0.0696(8) Uani 1 1 d . . . . .
H57 H 0.443303 0.254990 0.031132 0.104 Uiso 1 1 calc R U . . .
O59 O 0.58659(18) -0.1267(4) 0.26845(18) 0.0684(7) Uani 1 1 d . . . . .
H59 H 0.642826 -0.143962 0.307369 0.103 Uiso 1 1 calc R U . . .

loop_
_atom_site_aniso_label
_atom_site_aniso_U_11
_atom_site_aniso_U_22
_atom_site_aniso_U_33
_atom_site_aniso_U_23
_atom_site_aniso_U_13
_atom_site_aniso_U_12
N1 0.0539(15) 0.0439(17) 0.0426(13) 0.0048(12) 0.0069(12) -0.0003(14)
N3 0.0568(16) 0.0441(17) 0.0413(14) -0.0013(12) 0.0059(12) -0.0021(14)
N5 0.0492(14) 0.0426(16) 0.0331(11) 0.0014(11) 0.0089(10) 0.0043(13)
N7 0.0456(13) 0.0389(15) 0.0416(12) -0.0001(11) 0.0112(10) 0.0036(12)
N10 0.0535(14) 0.0424(16) 0.0358(12) 0.0019(11) 0.0073(11) -0.0001(14)
C2 0.062(2) 0.041(2) 0.0492(17) 0.0003(16) 0.0088(15) -0.0052(18)
C4 0.0443(14) 0.0377(18) 0.0378(13) 0.0013(13) 0.0121(12) 0.0037(14)
C6 0.0523(17) 0.0399(19) 0.0412(14) 0.0016(14) 0.0137(13) 0.0023(16)
C8 0.0393(14) 0.0419(18) 0.0370(13) -0.0007(13) 0.0111(12) 0.0057(14)
C9 0.0404(14) 0.0400(18) 0.0385(14) 0.0018(13) 0.0127(12) 0.0044(14)
C11 0.0618(19) 0.049(2) 0.0346(14) -0.0012(14) 0.0080(13) 0.0052(18)
C12 0.0550(18) 0.056(2) 0.0399(15) 0.0051(15) 0.0147(13) 0.0064(17)
C13 0.063(2) 0.061(2) 0.0368(15) 0.0051(16) 0.0139(14) 0.0155(19)
C14 0.0484(16) 0.051(2) 0.0373(14) 0.0077(14) 0.0100(13) -0.0010(15)
C15 0.0474(16) 0.0409(18) 0.0408(14) 0.0042(14) 0.0116(12) -0.0018(15)
C18 0.066(2) 0.044(2) 0.0544(18) 0.0038(16) 0.0178(16) -0.0058(18)
O16 0.107(2) 0.0621(19) 0.0369(11) 0.0025(12) 0.0079(13) 0.0320(17)
O17 0.0520(12) 0.0590(17) 0.0406(11) 0.0105(11) 0.0081(9) 0.0034(12)
O19 0.0541(13) 0.0537(16) 0.0586(13) -0.0133(12) 0.0092(11) -0.0014(13)
N21 0.0637(17) 0.0435(17) 0.0449(14) 0.0013(13) 0.0155(13) -0.0040(15)
N23 0.0590(16) 0.0436(17) 0.0441(13) -0.0022(13) 0.0110(12) -0.0002(15)
N25 0.0516(13) 0.0390(15) 0.0367(12) 0.0017(11) 0.0129(10) 0.0074(13)
N27 0.0557(15) 0.0418(16) 0.0412(13) -0.0014(12) 0.0177(11) 0.0015(14)
N30 0.0753(19) 0.0435(17) 0.0373(12) 0.0025(13) 0.0096(12) -0.0028(16)
C22 0.068(2) 0.041(2) 0.0472(17) 0.0003(15) 0.0159(15) -0.0064(18)
C24 0.0447(15) 0.0427(19) 0.0406(14) -0.0004(13) 0.0146(12) 0.0036(15)
C26 0.0577(18) 0.0372(18) 0.0467(16) 0.0033(14) 0.0196(14) 0.0062(15)
C28 0.0426(15) 0.0389(18) 0.0395(14) 0.0006(13) 0.0144(12) 0.0051(14)
C29 0.0491(16) 0.0398(18) 0.0432(15) 0.0019(14) 0.0163(13) 0.0030(15)
C31 0.0545(17) 0.052(2) 0.0366(14) 0.0026(14) 0.0153(13) 0.0084(17)
C32 0.0552(18) 0.053(2) 0.0444(16) 0.0058(16) 0.0151(14) 0.0117(17)
C33 0.063(2) 0.048(2) 0.0445(16) 0.0004(15) 0.0094(15) 0.0100(17)
C34 0.0491(16) 0.050(2) 0.0417(14) 0.0030(15) 0.0115(13) 0.0047(16)
C35 0.0477(17) 0.051(2) 0.0561(18) 0.0003(16) 0.0207(14) 0.0016(17)
C38 0.070(2) 0.048(2) 0.063(2) -0.0028(19) 0.0086(18) 0.004(2)
O36 0.0786(17) 0.0601(19) 0.0498(13) -0.0098(13) -0.0004(12) 0.0231(16)
O37 0.092(2) 0.070(2) 0.0451(12) 0.0072(13) 0.0174(12) 0.0229(17)
O39 0.125(3) 0.056(2) 0.0694(19) -0.0018(15) -0.0025(19) -0.020(2)
N41 0.0602(17) 0.0402(16) 0.0454(14) -0.0016(12) 0.0110(12) 0.0034(14)
N43 0.0506(14) 0.0390(15) 0.0407(13) 0.0039(12) 0.0136(11) 0.0052(13)
N45 0.0515(14) 0.0351(14) 0.0377(12) 0.0000(11) 0.0131(10) 0.0022(13)
N47 0.0529(14) 0.0376(15) 0.0430(13) 0.0029(12) 0.0106(11) 0.0025(13)
N50 0.0694(18) 0.0445(18) 0.0439(14) -0.0021(13) 0.0000(13) 0.0042(16)
C42 0.0622(19) 0.0372(19) 0.0498(17) 0.0000(15) 0.0165(15) 0.0046(17)
C44 0.0433(15) 0.0365(17) 0.0371(13) 0.0025(12) 0.0142(12) 0.0010(14)
C46 0.0564(18) 0.0370(18) 0.0451(16) 0.0014(14) 0.0143(14) 0.0017(16)
C48 0.0440(15) 0.0399(18) 0.0403(14) 0.0057(13) 0.0146(12) -0.0009(14)
C49 0.0478(16) 0.0406(19) 0.0411(14) 0.0001(14) 0.0138(13) -0.0021(15)
C51 0.0515(17) 0.045(2) 0.0404(15) -0.0006(14) 0.0103(13) 0.0026(16)
C52 0.0525(17) 0.050(2) 0.0406(15) -0.0003(14) 0.0164(13) -0.0067(16)
C53 0.074(2) 0.054(2) 0.0381(15) 0.0024(16) 0.0128(15) -0.010(2)
C54 0.0524(17) 0.047(2) 0.0407(15) -0.0032(14) 0.0092(13) 0.0023(16)
C55 0.0452(15) 0.0418(19) 0.0458(15) -0.0021(13) 0.0104(13) -0.0001(15)
C58 0.0590(19) 0.043(2) 0.065(2) 0.0007(17) 0.0131(17) -0.0059(17)
O56 0.0555(12) 0.0471(14) 0.0445(11) 0.0069(10) 0.0031(10) -0.0091(12)
O57 0.0624(14) 0.0573(17) 0.0544(13) -0.0111(13) -0.0038(11) 0.0049(14)
O59 0.0503(13) 0.0646(19) 0.0697(15) 0.0214(14) 0.0094(11) -0.0051(14)

loop_
_atom_type_symbol
_atom_type_description
_atom_type_scat_dispersion_real
_atom_type_scat_dispersion_imag
_atom_type_scat_source
C C 0.0181 0.0091 'International Tables Vol C Tables 4.2.6.8 and 6.1.1.4'
H H 0.0000 0.0000 'International Tables Vol C Tables 4.2.6.8 and 6.1.1.4'
N N 0.0311 0.0180 'International Tables Vol C Tables 4.2.6.8 and 6.1.1.4'
O O 0.0492 0.0322 'International Tables Vol C Tables 4.2.6.8 and 6.1.1.4'

loop_
_geom_angle_atom_site_label_1
_geom_angle_atom_site_label_2
_geom_angle_atom_site_label_3
_geom_angle
_geom_angle_site_symmetry_1
_geom_angle_site_symmetry_3
_geom_angle_publ_flag
C2 N1 C9 118.8(3) . . ?
C2 N3 C4 110.7(3) . . ?
C4 N5 C6 106.0(2) . . ?
C4 N5 C11 123.7(3) . . ?
C6 N5 C11 130.3(3) . . ?
C6 N7 C8 104.0(3) . . ?
C9 N10 H101 120.0 . . ?
C9 N10 H102 120.0 . . ?
H101 N10 H102 120.0 . . ?
N3 C2 N1 128.9(4) . . ?
N3 C2 H2 115.6 . . ?
N1 C2 H2 115.6 . . ?
N3 C4 N5 126.5(3) . . ?
N3 C4 C8 127.3(3) . . ?
N5 C4 C8 106.2(3) . . ?
N7 C6 N5 113.3(3) . . ?
N7 C6 H6 123.3 . . ?
N5 C6 H6 123.3 . . ?
N7 C8 C4 110.5(3) . . ?
N7 C8 C9 132.9(3) . . ?
C4 C8 C9 116.6(3) . . ?
N10 C9 N1 117.5(3) . . ?
N10 C9 C8 124.8(3) . . ?
N1 C9 C8 117.8(3) . . ?
N5 C11 C12 114.2(3) . . ?
N5 C11 H111 108.7 . . ?
C12 C11 H111 108.7 . . ?
N5 C11 H112 108.7 . . ?
C12 C11 H112 108.7 . . ?
H111 C11 H112 107.6 . . ?
O16 C12 C11 109.7(3) . . ?
O16 C12 C13 106.0(3) . . ?
C11 C12 C13 111.7(3) . . ?
O16 C12 H12 109.8 . . ?
C11 C12 H12 109.8 . . ?
C13 C12 H12 109.8 . . ?
C14 C13 C12 102.5(3) . . ?
C14 C13 H131 111.3 . . ?
C12 C13 H131 111.3 . . ?
C14 C13 H132 111.3 . . ?
C12 C13 H132 111.3 . . ?
H131 C13 H132 109.2 . . ?
O17 C14 C13 114.3(3) . . ?
O17 C14 C15 114.2(3) . . ?
C13 C14 C15 103.0(2) . . ?
O17 C14 H14 108.4 . . ?
C13 C14 H14 108.4 . . ?
C15 C14 H14 108.4 . . ?
O16 C15 C18 109.6(3) . . ?
O16 C15 C14 105.7(3) . . ?
C18 C15 C14 113.9(3) . . ?
O16 C15 H15 109.2 . . ?
C18 C15 H15 109.2 . . ?
C14 C15 H15 109.2 . . ?
O19 C18 C15 112.2(3) . . ?
O19 C18 H181 109.2 . . ?
C15 C18 H181 109.2 . . ?
O19 C18 H182 109.2 . . ?
C15 C18 H182 109.2 . . ?
H181 C18 H182 107.9 . . ?
C15 O16 C12 111.4(3) . . ?
C14 O17 H17 109.5 . . ?
C18 O19 H19 109.5 . . ?
C22 N21 C29 118.9(3) . . ?
C22 N23 C24 110.6(3) . . ?
C26 N25 C24 106.0(2) . . ?
C26 N25 C31 127.6(3) . . ?
C24 N25 C31 126.3(3) . . ?
C26 N27 C28 103.6(3) . . ?
C29 N30 H301 120.0 . . ?
C29 N30 H302 120.0 . . ?
H301 N30 H302 120.0 . . ?
N23 C22 N21 129.6(4) . . ?
N23 C22 H22 115.2 . . ?
N21 C22 H22 115.2 . . ?
N23 C24 N25 127.6(3) . . ?
N23 C24 C28 126.8(3) . . ?
N25 C24 C28 105.6(3) . . ?
N27 C26 N25 114.2(3) . . ?
N27 C26 H26 122.9 . . ?
N25 C26 H26 122.9 . . ?
N27 C28 C24 110.5(3) . . ?
N27 C28 C29 132.6(3) . . ?
C24 C28 C29 116.9(3) . . ?
N30 C29 N21 119.0(3) . . ?
N30 C29 C28 123.8(3) . . ?
N21 C29 C28 117.2(3) . . ?
N25 C31 C32 112.9(3) . . ?
N25 C31 H311 109.0 . . ?
C32 C31 H311 109.0 . . ?
N25 C31 H312 109.0 . . ?
C32 C31 H312 109.0 . . ?
H311 C31 H312 107.8 . . ?
O36 C32 C31 109.9(3) . . ?
O36 C32 C33 106.3(3) . . ?
C31 C32 C33 111.9(3) . . ?
O36 C32 H32 109.6 . . ?
C31 C32 H32 109.6 . . ?
C33 C32 H32 109.6 . . ?
C34 C33 C32 102.8(3) . . ?
C34 C33 H331 111.2 . . ?
C32 C33 H331 111.2 . . ?
C34 C33 H332 111.2 . . ?
C32 C33 H332 111.2 . . ?
H331 C33 H332 109.1 . . ?
O37 C34 C33 110.3(3) . . ?
O37 C34 C35 114.4(3) . . ?
C33 C34 C35 102.2(3) . . ?
O37 C34 H34 109.9 . . ?
C33 C34 H34 109.9 . . ?
C35 C34 H34 109.9 . . ?
O36 C35 C38 109.5(3) . . ?
O36 C35 C34 104.7(3) . . ?
C38 C35 C34 115.0(3) . . ?
O36 C35 H35 109.2 . . ?
C38 C35 H35 109.2 . . ?
C34 C35 H35 109.2 . . ?
O39 C38 C35 115.0(4) . . ?
O39 C38 H381 108.5 . . ?
C35 C38 H381 108.5 . . ?
O39 C38 H382 108.5 . . ?
C35 C38 H382 108.5 . . ?
H381 C38 H382 107.5 . . ?
C32 O36 C35 110.0(3) . . ?
C34 O37 H37 109.5 . . ?
C38 O39 H39 109.5 . . ?
C42 N41 C49 118.5(3) . . ?
C42 N43 C44 110.8(3) . . ?
C44 N45 C46 106.2(2) . . ?
C44 N45 C51 124.5(3) . . ?
C46 N45 C51 129.1(3) . . ?
C46 N47 C48 104.0(3) . . ?
C49 N50 H501 120.0 . . ?
C49 N50 H502 120.0 . . ?
H501 N50 H502 120.0 . . ?
N43 C42 N41 129.3(3) . . ?
N43 C42 H42 115.3 . . ?
N41 C42 H42 115.3 . . ?
N43 C44 N45 127.3(3) . . ?
N43 C44 C48 126.7(3) . . ?
N45 C44 C48 106.0(3) . . ?
N47 C46 N45 113.5(3) . . ?
N47 C46 H46 123.3 . . ?
N45 C46 H46 123.3 . . ?
N47 C48 C44 110.3(3) . . ?
N47 C48 C49 133.4(3) . . ?
C44 C48 C49 116.3(3) . . ?
N41 C49 N50 118.8(3) . . ?
N41 C49 C48 118.3(3) . . ?
N50 C49 C48 122.9(3) . . ?
N45 C51 C52 114.3(3) . . ?
N45 C51 H511 108.7 . . ?
C52 C51 H511 108.7 . . ?
N45 C51 H512 108.7 . . ?
C52 C51 H512 108.7 . . ?
H511 C51 H512 107.6 . . ?
O56 C52 C51 111.8(3) . . ?
O56 C52 C53 106.4(3) . . ?
C51 C52 C53 110.8(3) . . ?
O56 C52 H52 109.3 . . ?
C51 C52 H52 109.3 . . ?
C53 C52 H52 109.3 . . ?
C54 C53 C52 104.4(3) . . ?
C54 C53 H531 110.9 . . ?
C52 C53 H531 110.9 . . ?
C54 C53 H532 110.9 . . ?
C52 C53 H532 110.9 . . ?
H531 C53 H532 108.9 . . ?
O57 C54 C53 115.5(3) . . ?
O57 C54 C55 113.7(3) . . ?
C53 C54 C55 102.5(3) . . ?
O57 C54 H54 108.3 . . ?
C53 C54 H54 108.3 . . ?
C55 C54 H54 108.3 . . ?
O56 C55 C58 109.4(3) . . ?
O56 C55 C54 104.7(3) . . ?
C58 C55 C54 113.0(3) . . ?
O56 C55 H55 109.9 . . ?
C58 C55 H55 109.9 . . ?
C54 C55 H55 109.9 . . ?
O59 C58 C55 113.9(3) . . ?
O59 C58 H581 108.8 . . ?
C55 C58 H581 108.8 . . ?
O59 C58 H582 108.8 . . ?
C55 C58 H582 108.8 . . ?
H581 C58 H582 107.7 . . ?
C55 O56 C52 109.1(2) . . ?
C54 O57 H57 109.5 . . ?
C58 O59 H59 109.5 . . ?

loop_
_geom_bond_atom_site_label_1
_geom_bond_atom_site_label_2
_geom_bond_distance
_geom_bond_site_symmetry_2
_geom_bond_publ_flag
N1 C2 1.338(4) . ?
N1 C9 1.357(5) . ?
N3 C2 1.333(5) . ?
N3 C4 1.343(5) . ?
N5 C4 1.367(4) . ?
N5 C6 1.370(5) . ?
N5 C11 1.467(4) . ?
N7 C6 1.321(4) . ?
N7 C8 1.383(5) . ?
N10 C9 1.328(4) . ?
N10 H101 0.8800 . ?
N10 H102 0.8800 . ?
C2 H2 0.9500 . ?
C4 C8 1.383(4) . ?
C6 H6 0.9500 . ?
C8 C9 1.403(4) . ?
C11 C12 1.491(5) . ?
C11 H111 0.9900 . ?
C11 H112 0.9900 . ?
C12 O16 1.425(5) . ?
C12 C13 1.529(4) . ?
C12 H12 1.0000 . ?
C13 C14 1.511(6) . ?
C13 H131 0.9900 . ?
C13 H132 0.9900 . ?
C14 O17 1.415(4) . ?
C14 C15 1.534(5) . ?
C14 H14 1.0000 . ?
C15 O16 1.416(4) . ?
C15 C18 1.501(6) . ?
C15 H15 1.0000 . ?
C18 O19 1.412(5) . ?
C18 H181 0.9900 . ?
C18 H182 0.9900 . ?
O17 H17 0.8400 . ?
O19 H19 0.8400 . ?
N21 C22 1.334(4) . ?
N21 C29 1.350(5) . ?
N23 C22 1.323(5) . ?
N23 C24 1.340(5) . ?
N25 C26 1.359(5) . ?
N25 C24 1.366(5) . ?
N25 C31 1.471(4) . ?
N27 C26 1.310(4) . ?
N27 C28 1.381(5) . ?
N30 C29 1.329(4) . ?
N30 H301 0.8800 . ?
N30 H302 0.8800 . ?
C22 H22 0.9500 . ?
C24 C28 1.390(4) . ?
C26 H26 0.9500 . ?
C28 C29 1.411(5) . ?
C31 C32 1.489(5) . ?
C31 H311 0.9900 . ?
C31 H312 0.9900 . ?
C32 O36 1.430(5) . ?
C32 C33 1.530(5) . ?
C32 H32 1.0000 . ?
C33 C34 1.508(6) . ?
C33 H331 0.9900 . ?
C33 H332 0.9900 . ?
C34 O37 1.411(4) . ?
C34 C35 1.515(5) . ?
C34 H34 1.0000 . ?
C35 O36 1.432(5) . ?
C35 C38 1.495(6) . ?
C35 H35 1.0000 . ?
C38 O39 1.400(6) . ?
C38 H381 0.9900 . ?
C38 H382 0.9900 . ?
O37 H37 0.8400 . ?
O39 H39 0.8400 . ?
N41 C42 1.330(4) . ?
N41 C49 1.344(5) . ?
N43 C42 1.325(5) . ?
N43 C44 1.340(4) . ?
N45 C44 1.361(4) . ?
N45 C46 1.369(4) . ?
N45 C51 1.473(4) . ?
N47 C46 1.315(4) . ?
N47 C48 1.382(5) . ?
N50 C49 1.346(4) . ?
N50 H501 0.8800 . ?
N50 H502 0.8800 . ?
C42 H42 0.9500 . ?
C44 C48 1.388(4) . ?
C46 H46 0.9500 . ?
C48 C49 1.402(5) . ?
C51 C52 1.498(5) . ?
C51 H511 0.9900 . ?
C51 H512 0.9900 . ?
C52 O56 1.439(4) . ?
C52 C53 1.535(5) . ?
C52 H52 1.0000 . ?
C53 C54 1.509(6) . ?
C53 H531 0.9900 . ?
C53 H532 0.9900 . ?
C54 O57 1.410(4) . ?
C54 C55 1.519(5) . ?
C54 H54 1.0000 . ?
C55 O56 1.431(4) . ?
C55 C58 1.501(5) . ?
C55 H55 1.0000 . ?
C58 O59 1.412(5) . ?
C58 H581 0.9900 . ?
C58 H582 0.9900 . ?
O57 H57 0.8400 . ?
O59 H59 0.8400 . ?

loop_
_geom_hbond_atom_site_label_D
_geom_hbond_atom_site_label_H
_geom_hbond_atom_site_label_A
_geom_hbond_distance_DH
_geom_hbond_distance_HA
_geom_hbond_distance_DA
_geom_hbond_angle_DHA
_geom_hbond_site_symmetry_A
_geom_hbond_publ_flag
N10 H101 N47 0.88 2.16 3.001(4) 160.5 1_464 yes
N10 H102 N41 0.88 2.15 2.985(4) 157.9 1_454 yes
O17 H17 O59 0.84 1.88 2.714(4) 170.2 1_565 yes
O19 H19 N3 0.84 1.97 2.794(4) 168.4 1_545 yes
N30 H301 N27 0.88 2.16 3.027(4) 166.4 2_747 yes
N30 H302 N21 0.88 2.13 2.965(5) 158.8 2_757 yes
O37 H37 O17 0.84 1.92 2.736(4) 165.3 . yes
O39 H39 N23 0.84 2.15 2.926(4) 152.8 1_565 yes
N50 H501 N7 0.88 2.21 3.090(4) 174.4 1_656 yes
N50 H502 N1 0.88 2.10 2.940(5) 160.3 1_646 yes
O57 H57 O19 0.84 1.95 2.768(4) 164.8 . yes
O59 H59 N43 0.84 1.97 2.798(4) 167.5 1_545 yes
